data_2005508
loop_
_publ_author_name
'Kienitz, C. O.'
'Th\"one, C.'
'Jones, P. G.'

_publ_section_title Chlorobis(\h^5^-methylcyclopentadienyl)(2,3,4,5,6-pentafluorophenyl)titanium(IV)
_journal_issue 10
_journal_name_full 'Acta Crystallographica Section C'
_journal_page_first 2402
_journal_page_last 2404
_journal_paper_doi 10.1107/S0108270196006981
_journal_volume 52
_journal_year 1996
_chemical_formula_iupac '[Ti Cl (C6 F5) (C6 H7)2]'
_chemical_formula_sum 'C18 H14 Cl F5 Ti'
_chemical_formula_weight 408.64
_chemical_name_systematic
;
 Chlorobis(methylcyclopentadienyl)pentafluorophenyltitanium(IV)
;
_space_group_IT_number 14
_symmetry_cell_setting monoclinic
_symmetry_space_group_name_Hall '-P 2ybc'
_symmetry_space_group_name_H-M 'P 1 21/c 1'
_audit_creation_method SHELXL
_cell_angle_alpha 90.00
_cell_angle_beta 97.25(2)
_cell_angle_gamma 90.00
_cell_formula_units_Z 4
_cell_length_a 7.3431(9)
_cell_length_b 15.305(2)
_cell_length_c 14.475(3)
_cell_measurement_reflns_used 54
_cell_measurement_temperature 143(2)
_cell_measurement_theta_max 11.5
_cell_measurement_theta_min 10
_cell_volume 1613.8(4)
_computing_cell_refinement DIF4
_computing_data_collection 'DIF4 (Stoe & Cie, 1992a)'
_computing_data_reduction 'REDU4 (Stoe & Cie, 1992b)'
_computing_molecular_graphics 'XP (Siemens, 1994)'
_computing_publication_material SHELXL93
_computing_structure_refinement 'SHELXL93 (Sheldrick, 1993)'
_computing_structure_solution 'SHELXS86 (Sheldrick, 1990)'
_diffrn_ambient_temperature 143(2)
_diffrn_measurement_device 'Stoe STADI4'
_diffrn_measurement_method \w/\q-scan
_diffrn_radiation_monochromator graphite
_diffrn_radiation_source 'fine-focus sealed tube'
_diffrn_radiation_type MoK\a
_diffrn_radiation_wavelength 0.71073
_diffrn_reflns_av_R_equivalents 0.0488
_diffrn_reflns_av_sigmaI/netI 0.0317
_diffrn_reflns_limit_h_max 8
_diffrn_reflns_limit_h_min -8
_diffrn_reflns_limit_k_max 2
_diffrn_reflns_limit_k_min -18
_diffrn_reflns_limit_l_max 0
_diffrn_reflns_limit_l_min -17
_diffrn_reflns_number 3413
_diffrn_reflns_theta_max 25.03
_diffrn_reflns_theta_min 3.02
_diffrn_standards_decay_% 2.5
_diffrn_standards_interval_time 60
_diffrn_standards_number 3
_exptl_absorpt_coefficient_mu 0.746
_exptl_absorpt_correction_T_max .989
_exptl_absorpt_correction_T_min .337
_exptl_absorpt_correction_type '\y-scans (XEMP; Siemens, 1990)'
_exptl_crystal_colour orange
_exptl_crystal_density_diffrn 1.682
_exptl_crystal_density_meas ?
_exptl_crystal_description plate
_exptl_crystal_F_000 824
_exptl_crystal_size_max 0.90
_exptl_crystal_size_mid 0.70
_exptl_crystal_size_min 0.08
_refine_diff_density_max 0.323
_refine_diff_density_min -0.595
_refine_ls_extinction_method none
_refine_ls_goodness_of_fit_all 1.068
_refine_ls_goodness_of_fit_obs 1.071
_refine_ls_hydrogen_treatment 'Methyl H atoms rigid, others riding'
_refine_ls_matrix_type full
_refine_ls_number_parameters 228
_refine_ls_number_reflns 2827
_refine_ls_number_restraints 0
_refine_ls_restrained_S_all 1.152
_refine_ls_restrained_S_obs 1.071
_refine_ls_R_factor_all 0.0468
_refine_ls_R_factor_obs 0.0401
_refine_ls_shift/esd_max -0.006
_refine_ls_shift/esd_mean 0.000
_refine_ls_structure_factor_coef Fsqd
_refine_ls_weighting_details 'w = 1/[\s^2^(Fo^2^)+(0.0674P)^2^+1.0800P] where P=(Fo^2^+2Fc^2^)/3'
_refine_ls_weighting_scheme calc
_refine_ls_wR_factor_all 0.1236
_refine_ls_wR_factor_obs 0.1080
_reflns_number_observed 2516
_reflns_number_total 2841
_reflns_observed_criterion >2sigma(I)
_cod_data_source_file fg1195.cif
_cod_data_source_block greg
_cod_depositor_comments
;
The following automatic conversions were performed:

'_exptl_crystal_density_meas' value 'not measured' was changed to '?'
- the value is perceived as not measured.

Automatic conversion script
Id: cif_fix_values 3008 2015-01-20 13:52:24Z robertas 

The following automatic conversions were performed:

'_refine_ls_weighting_scheme' value 'calc w =
1/[\s^2^(Fo^2^)+(0.0674P)^2^+1.0800P] where P=(Fo^2^+2Fc^2^)/3' was
changed to 'calc'. New tag '_refine_ls_weighting_details' was
created. The value of the new tag was set to 'w =
1/[\s^2^(Fo^2^)+(0.0674P)^2^+1.0800P] where P=(Fo^2^+2Fc^2^)/3'.

Automatic conversion script
Id: cif_fix_values 3143 2015-03-26 13:38:13Z robertas 
;
_cod_original_sg_symbol_H-M 'P 21/c'
_cod_database_code 2005508

loop_
_symmetry_equiv_pos_as_xyz
'x, y, z'
'-x, y+1/2, -z+1/2'
'-x, -y, -z'
'x, -y-1/2, z-1/2'

loop_
_atom_site_aniso_label
_atom_site_aniso_U_11
_atom_site_aniso_U_22
_atom_site_aniso_U_33
_atom_site_aniso_U_12
_atom_site_aniso_U_13
_atom_site_aniso_U_23
Ti1 0.0220(3) 0.0141(3) 0.0218(3) 0.0006(2) 0.0091(2) 0.0014(2)
Cl1 0.0271(4) 0.0248(4) 0.0403(4) -0.0020(3) 0.0169(3) 0.0037(3)
F1 0.0204(8) 0.0378(9) 0.0485(10) -0.0013(7) 0.0129(7) 0.0160(8)
F2 0.0211(8) 0.0324(9) 0.0477(10) 0.0050(7) 0.0042(7) 0.0059(8)
F3 0.0385(9) 0.0269(8) 0.0341(9) 0.0031(7) 0.0011(7) 0.0124(7)
F4 0.0305(8) 0.0321(9) 0.0303(8) -0.0049(7) 0.0117(7) 0.0107(7)
F5 0.0177(7) 0.0300(8) 0.0317(8) 0.0001(6) 0.0078(6) 0.0078(6)
C11 0.0360(15) 0.0172(12) 0.0283(14) -0.0027(11) 0.0107(11) -0.0046(11)
C12 0.040(2) 0.0135(12) 0.035(2) 0.0026(11) 0.0132(12) 0.0009(11)
C13 0.0316(15) 0.0235(14) 0.043(2) 0.0065(12) 0.0109(13) -0.0093(12)
C14 0.0343(15) 0.0221(13) 0.040(2) -0.0019(12) 0.0236(13) -0.0070(12)
C15 0.043(2) 0.0187(13) 0.0271(14) -0.0004(12) 0.0150(12) -0.0044(11)
C16 0.042(2) 0.040(2) 0.043(2) -0.0111(15) 0.0023(14) -0.0062(15)
C21 0.0359(15) 0.0295(14) 0.0200(13) 0.0059(12) 0.0018(11) -0.0050(11)
C22 0.039(2) 0.035(2) 0.0194(13) 0.0006(13) 0.0066(11) 0.0062(12)
C23 0.037(2) 0.0275(15) 0.031(2) 0.0082(12) -0.0033(12) 0.0006(12)
C24 0.0222(13) 0.034(2) 0.0306(15) -0.0020(11) 0.0061(11) -0.0097(12)
C25 0.042(2) 0.0210(13) 0.0192(13) -0.0088(12) -0.0005(11) -0.0025(10)
C26 0.046(2) 0.058(2) 0.045(2) 0.022(2) 0.000(2) -0.024(2)
C31 0.0236(12) 0.0169(11) 0.0196(12) -0.0016(10) 0.0051(10) -0.0018(10)
C32 0.0213(12) 0.0211(13) 0.0253(13) -0.0039(10) 0.0081(10) -0.0011(10)
C33 0.0203(12) 0.0231(13) 0.0265(14) 0.0026(10) 0.0024(10) -0.0032(11)
C34 0.0325(14) 0.0171(12) 0.0206(12) 0.0003(10) 0.0008(10) 0.0003(10)
C35 0.0243(12) 0.0201(12) 0.0185(12) -0.0061(10) 0.0061(10) -0.0002(10)
C36 0.0180(12) 0.0207(12) 0.0188(12) -0.0005(10) 0.0030(9) -0.0011(10)

loop_
_atom_site_label
_atom_site_occupancy
_atom_site_fract_x
_atom_site_fract_y
_atom_site_fract_z
_atom_site_U_iso_or_equiv
_atom_site_thermal_displace_type
_atom_site_calc_flag
_atom_site_refinement_flags
_atom_site_type_symbol
Ti1 1 0.13947(6) 0.66064(3) 0.21791(3) 0.0188(2) Uani d . Ti
Cl1 1 0.41497(9) 0.70398(4) 0.16714(5) 0.0296(2) Uani d . Cl
F1 1 0.5568(2) 0.55924(11) 0.29503(12) 0.0349(4) Uani d . F
F2 1 0.6516(2) 0.42806(11) 0.40979(12) 0.0337(4) Uani d . F
F3 1 0.3978(2) 0.34347(10) 0.49795(11) 0.0334(4) Uani d . F
F4 1 0.0402(2) 0.39276(10) 0.46522(11) 0.0303(4) Uani d . F
F5 1 -0.0624(2) 0.52238(10) 0.34905(10) 0.0261(4) Uani d . F
C11 1 0.2290(4) 0.7788(2) 0.3278(2) 0.0266(6) Uani d . C
C12 1 0.1075(4) 0.8116(2) 0.2523(2) 0.0288(6) Uani d . C
H12 1 0.1374 0.8533 0.2081 0.035 Uiso calc R H
C13 1 -0.0648(4) 0.7722(2) 0.2536(2) 0.0321(7) Uani d . C
H13 1 -0.1728 0.7841 0.2121 0.039 Uiso calc R H
C14 1 -0.0482(4) 0.7116(2) 0.3276(2) 0.0305(6) Uani d . C
H14 1 -0.1425 0.6745 0.3441 0.037 Uiso calc R H
C15 1 0.1328(4) 0.7161(2) 0.3726(2) 0.0288(6) Uani d . C
H15 1 0.1818 0.6821 0.4248 0.035 Uiso calc R H
C16 1 0.4204(4) 0.8101(2) 0.3570(2) 0.0421(8) Uani d . C
H16A 1 0.4219 0.8483 0.4114 0.050 Uiso calc R H
H16B 1 0.4639 0.8426 0.3058 0.050 Uiso calc R H
H16C 1 0.5009 0.7598 0.3731 0.050 Uiso calc R H
C21 1 0.1263(4) 0.5525(2) 0.0943(2) 0.0286(6) Uani d . C
C22 1 0.0825(4) 0.6343(2) 0.0535(2) 0.0310(6) Uani d . C
H22 1 0.1509 0.6638 0.0115 0.037 Uiso calc R H
C23 1 -0.0776(4) 0.6649(2) 0.0847(2) 0.0325(7) Uani d . C
H23 1 -0.1363 0.7190 0.0681 0.039 Uiso calc R H
C24 1 -0.1372(4) 0.6020(2) 0.1449(2) 0.0288(6) Uani d . C
H24 1 -0.2429 0.6058 0.1764 0.035 Uiso calc R H
C25 1 -0.0124(4) 0.5329(2) 0.1499(2) 0.0277(6) Uani d . C
H25 1 -0.0198 0.4810 0.1852 0.033 Uiso calc R H
C26 1 0.2870(5) 0.4963(3) 0.0817(2) 0.0505(9) Uani d . C
H26A 1 0.2720 0.4723 0.0184 0.061 Uiso calc R H
H26B 1 0.2951 0.4484 0.1269 0.061 Uiso calc R H
H26C 1 0.3995 0.5313 0.0915 0.061 Uiso calc R H
C31 1 0.2395(3) 0.5499(2) 0.3143(2) 0.0198(5) Uani d . C
C32 1 0.4190(3) 0.5207(2) 0.3342(2) 0.0221(5) Uani d . C
C33 1 0.4745(3) 0.4523(2) 0.3938(2) 0.0234(6) Uani d . C
C34 1 0.3475(4) 0.4091(2) 0.4387(2) 0.0236(6) Uani d . C
C35 1 0.1672(3) 0.4350(2) 0.4225(2) 0.0207(5) Uani d . C
C36 1 0.1194(3) 0.5031(2) 0.3619(2) 0.0191(5) Uani d . C

loop_
_atom_type_symbol
_atom_type_description
_atom_type_scat_dispersion_real
_atom_type_scat_dispersion_imag
_atom_type_scat_source
C C 0.0033 0.0016 'International Tables Vol C Tables 4.2.6.8 and 6.1.1.4'
H H 0.0000 0.0000 'International Tables Vol C Tables 4.2.6.8 and 6.1.1.4'
F F 0.0171 0.0103 'International Tables Vol C Tables 4.2.6.8 and 6.1.1.4'
Cl Cl 0.1484 0.1585 'International Tables Vol C Tables 4.2.6.8 and 6.1.1.4'
Ti Ti 0.2776 0.4457 'International Tables Vol C Tables 4.2.6.8 and 6.1.1.4'

loop_
_geom_angle_atom_site_label_1
_geom_angle_atom_site_label_2
_geom_angle_atom_site_label_3
_geom_angle
_geom_angle_publ_flag
C31 Ti1 Cl1 100.41(7) y
C31 Ti1 X1A 104.0 y
C31 Ti1 X1B 103.2 y
Cl1 Ti1 X1A 106.1 y
Cl1 Ti1 X1B 105.1 y
X1A Ti1 X1B 133.5 y
C36 C31 C32 112.3(2) y
C36 C31 Ti1 121.1(2) y
C32 C31 Ti1 126.6(2) y
C31 Ti1 C23 131.62(10) ?
Cl1 Ti1 C23 105.04(8) ?
C31 Ti1 C24 100.76(10) ?
Cl1 Ti1 C24 134.63(7) ?
C23 Ti1 C24 34.89(10) ?
C31 Ti1 C14 90.25(10) ?
Cl1 Ti1 C14 136.05(7) ?
C23 Ti1 C14 98.63(11) ?
C24 Ti1 C14 83.31(10) ?
C31 Ti1 C13 124.81(10) ?
Cl1 Ti1 C13 117.46(8) ?
C23 Ti1 C13 77.04(11) ?
C24 Ti1 C13 80.66(10) ?
C14 Ti1 C13 34.66(11) ?
C31 Ti1 C12 129.18(10) ?
Cl1 Ti1 C12 84.41(7) ?
C23 Ti1 C12 94.02(10) ?
C24 Ti1 C12 111.25(10) ?
C14 Ti1 C12 57.15(10) ?
C13 Ti1 C12 34.35(10) ?
C31 Ti1 C22 119.29(9) ?
Cl1 Ti1 C22 77.58(8) ?
C23 Ti1 C22 34.15(10) ?
C24 Ti1 C22 57.06(10) ?
C14 Ti1 C22 132.78(11) ?
C13 Ti1 C22 107.53(11) ?
C12 Ti1 C22 111.20(10) ?
C31 Ti1 C25 74.94(9) ?
Cl1 Ti1 C25 118.61(7) ?
C23 Ti1 C25 56.80(10) ?
C24 Ti1 C25 34.17(10) ?
C14 Ti1 C25 105.34(10) ?
C13 Ti1 C25 113.68(10) ?
C12 Ti1 C25 145.41(10) ?
C22 Ti1 C25 56.07(10) ?
C31 Ti1 C15 74.47(9) ?
Cl1 Ti1 C15 108.27(7) ?
C23 Ti1 C15 131.77(10) ?
C24 Ti1 C15 115.89(10) ?
C14 Ti1 C15 34.33(10) ?
C13 Ti1 C15 56.96(10) ?
C12 Ti1 C15 56.48(9) ?
C22 Ti1 C15 164.49(10) ?
C25 Ti1 C15 127.42(9) ?
C31 Ti1 C21 85.63(9) ?
Cl1 Ti1 C21 85.26(7) ?
C23 Ti1 C21 56.84(10) ?
C24 Ti1 C21 57.06(9) ?
C14 Ti1 C21 138.36(10) ?
C13 Ti1 C21 133.05(10) ?
C12 Ti1 C21 144.96(10) ?
C22 Ti1 C21 33.77(10) ?
C25 Ti1 C21 33.89(10) ?
C15 Ti1 C21 157.50(10) ?
C31 Ti1 C11 96.51(9) ?
Cl1 Ti1 C11 79.75(7) ?
C23 Ti1 C11 127.91(10) ?
C24 Ti1 C11 136.27(9) ?
C14 Ti1 C11 56.61(9) ?
C13 Ti1 C11 56.71(10) ?
C12 Ti1 C11 34.02(10) ?
C22 Ti1 C11 140.33(10) ?
C25 Ti1 C11 160.58(9) ?
C15 Ti1 C11 33.54(9) ?
C21 Ti1 C11 164.99(10) ?
C15 C11 C12 107.2(2) ?
C15 C11 C16 126.9(3) ?
C12 C11 C16 125.8(3) ?
C15 C11 Ti1 71.56(15) ?
C12 C11 Ti1 70.58(15) ?
C16 C11 Ti1 126.0(2) ?
C13 C12 C11 108.7(2) ?
C13 C12 Ti1 72.47(15) ?
C11 C12 Ti1 75.40(15) ?
C12 C13 C14 107.5(3) ?
C12 C13 Ti1 73.18(15) ?
C14 C13 Ti1 72.3(2) ?
C15 C14 C13 107.8(2) ?
C15 C14 Ti1 74.32(15) ?
C13 C14 Ti1 73.0(2) ?
C11 C15 C14 108.8(3) ?
C11 C15 Ti1 74.9(2) ?
C14 C15 Ti1 71.3(2) ?
C22 C21 C25 106.7(2) ?
C22 C21 C26 127.3(3) ?
C25 C21 C26 126.0(3) ?
C22 C21 Ti1 71.9(2) ?
C25 C21 Ti1 71.84(15) ?
C26 C21 Ti1 121.6(2) ?
C23 C22 C21 108.8(3) ?
C23 C22 Ti1 70.7(2) ?
C21 C22 Ti1 74.36(15) ?
C22 C23 C24 108.2(2) ?
C22 C23 Ti1 75.1(2) ?
C24 C23 Ti1 72.7(2) ?
C25 C24 C23 107.3(2) ?
C25 C24 Ti1 75.0(2) ?
C23 C24 Ti1 72.4(2) ?
C24 C25 C21 109.1(2) ?
C24 C25 Ti1 70.9(2) ?
C21 C25 Ti1 74.3(2) ?
F1 C32 C33 114.4(2) ?
F1 C32 C31 120.9(2) ?
C33 C32 C31 124.7(2) ?
F2 C33 C34 119.1(2) ?
F2 C33 C32 121.2(2) ?
C34 C33 C32 119.7(2) ?
F3 C34 C33 121.0(2) ?
F3 C34 C35 120.4(2) ?
C33 C34 C35 118.6(2) ?
F4 C35 C34 119.5(2) ?
F4 C35 C36 121.3(2) ?
C34 C35 C36 119.3(2) ?
F5 C36 C35 114.7(2) ?
F5 C36 C31 119.8(2) ?
C35 C36 C31 125.5(2) ?

loop_
_geom_bond_atom_site_label_1
_geom_bond_atom_site_label_2
_geom_bond_distance
_geom_bond_publ_flag
Ti1 Cl1 2.3340(8) y
Ti1 C31 2.259(2) y
Ti1 X1A 2.071 y
Ti1 X1B 2.064 y
F1 C32 1.355(3) ?
F2 C33 1.343(3) ?
F3 C34 1.342(3) ?
F4 C35 1.348(3) ?
F5 C36 1.357(3) ?
C11 C15 1.398(4) ?
C11 C12 1.412(4) ?
C11 C16 1.495(4) ?
C12 C13 1.404(4) ?
C13 C14 1.410(4) ?
C14 C15 1.406(4) ?
C21 C22 1.403(4) ?
C21 C25 1.408(4) ?
C21 C26 1.490(4) ?
C22 C23 1.393(4) ?
C23 C24 1.406(4) ?
C24 C25 1.395(4) ?
C31 C36 1.384(3) ?
C31 C32 1.387(3) ?
C32 C33 1.385(4) ?
C33 C34 1.371(4) ?
C34 C35 1.374(4) ?
C35 C36 1.379(4) ?
Ti1 C23 2.343(3) ?
Ti1 C24 2.347(3) ?
Ti1 C14 2.362(3) ?
Ti1 C13 2.372(3) ?
Ti1 C12 2.381(3) ?
Ti1 C22 2.398(3) ?
Ti1 C25 2.399(3) ?
Ti1 C15 2.400(3) ?
Ti1 C21 2.430(3) ?
Ti1 C11 2.443(3) ?

loop_
_geom_torsion_atom_site_label_1
_geom_torsion_atom_site_label_2
_geom_torsion_atom_site_label_3
_geom_torsion_atom_site_label_4
_geom_torsion
_geom_torsion_publ_flag
C31 Ti1 C11 C15 -48.7(2) ?
Cl1 Ti1 C11 C15 -148.2(2) ?
C23 Ti1 C11 C15 110.7(2) ?
C24 Ti1 C11 C15 64.3(2) ?
C14 Ti1 C11 C15 37.3(2) ?
C13 Ti1 C11 C15 79.1(2) ?
C12 Ti1 C11 C15 116.6(2) ?
C22 Ti1 C11 C15 155.9(2) ?
C25 Ti1 C11 C15 13.7(4) ?
C15 Ti1 C11 C15 0.0000(10) ?
C21 Ti1 C11 C15 -146.2(3) ?
C31 Ti1 C11 C12 -165.3(2) ?
Cl1 Ti1 C11 C12 95.2(2) ?
C23 Ti1 C11 C12 -5.9(2) ?
C24 Ti1 C11 C12 -52.3(2) ?
C14 Ti1 C11 C12 -79.3(2) ?
C13 Ti1 C11 C12 -37.6(2) ?
C12 Ti1 C11 C12 0.000(2) ?
C22 Ti1 C11 C12 39.3(2) ?
C25 Ti1 C11 C12 -102.9(3) ?
C15 Ti1 C11 C12 -116.6(2) ?
C21 Ti1 C11 C12 97.2(4) ?
C31 Ti1 C11 C16 74.0(3) ?
Cl1 Ti1 C11 C16 -25.5(2) ?
C23 Ti1 C11 C16 -126.6(2) ?
C24 Ti1 C11 C16 -173.0(2) ?
C14 Ti1 C11 C16 160.0(3) ?
C13 Ti1 C11 C16 -158.3(3) ?
C12 Ti1 C11 C16 -120.7(3) ?
C22 Ti1 C11 C16 -81.4(3) ?
C25 Ti1 C11 C16 136.4(3) ?
C15 Ti1 C11 C16 122.7(3) ?
C21 Ti1 C11 C16 -23.5(5) ?
C15 C11 C12 C13 2.8(3) ?
C16 C11 C12 C13 -173.7(3) ?
Ti1 C11 C12 C13 65.4(2) ?
C15 C11 C12 Ti1 -62.6(2) ?
C16 C11 C12 Ti1 120.9(3) ?
Ti1 C11 C12 Ti1 0.0 ?
C31 Ti1 C12 C13 -96.5(2) ?
Cl1 Ti1 C12 C13 164.6(2) ?
C23 Ti1 C12 C13 59.9(2) ?
C24 Ti1 C12 C13 28.7(2) ?
C14 Ti1 C12 C13 -37.8(2) ?
C13 Ti1 C12 C13 0.0 ?
C22 Ti1 C12 C13 90.3(2) ?
C25 Ti1 C12 C13 29.8(3) ?
C15 Ti1 C12 C13 -79.1(2) ?
C21 Ti1 C12 C13 91.2(2) ?
C11 Ti1 C12 C13 -115.4(2) ?
C31 Ti1 C12 C11 18.9(2) ?
Cl1 Ti1 C12 C11 -79.9(2) ?
C23 Ti1 C12 C11 175.3(2) ?
C24 Ti1 C12 C11 144.1(2) ?
C14 Ti1 C12 C11 77.6(2) ?
C13 Ti1 C12 C11 115.4(2) ?
C22 Ti1 C12 C11 -154.3(2) ?
C25 Ti1 C12 C11 145.2(2) ?
C15 Ti1 C12 C11 36.3(2) ?
C21 Ti1 C12 C11 -153.4(2) ?
C11 Ti1 C12 C11 0.000(2) ?
C11 C12 C13 C14 -2.7(3) ?
Ti1 C12 C13 C14 64.7(2) ?
C11 C12 C13 Ti1 -67.3(2) ?
Ti1 C12 C13 Ti1 0.0 ?
C31 Ti1 C13 C12 110.3(2) ?
Cl1 Ti1 C13 C12 -17.3(2) ?
C23 Ti1 C13 C12 -117.7(2) ?
C24 Ti1 C13 C12 -153.1(2) ?
C14 Ti1 C13 C12 115.2(3) ?
C12 Ti1 C13 C12 0.0 ?
C22 Ti1 C13 C12 -102.1(2) ?
C25 Ti1 C13 C12 -162.1(2) ?
C15 Ti1 C13 C12 77.5(2) ?
C21 Ti1 C13 C12 -128.2(2) ?
C11 Ti1 C13 C12 37.2(2) ?
C31 Ti1 C13 C14 -4.9(2) ?
Cl1 Ti1 C13 C14 -132.5(2) ?
C23 Ti1 C13 C14 127.1(2) ?
C24 Ti1 C13 C14 91.7(2) ?
C14 Ti1 C13 C14 0.000(2) ?
C12 Ti1 C13 C14 -115.2(3) ?
C22 Ti1 C13 C14 142.7(2) ?
C25 Ti1 C13 C14 82.7(2) ?
C15 Ti1 C13 C14 -37.7(2) ?
C21 Ti1 C13 C14 116.6(2) ?
C11 Ti1 C13 C14 -78.0(2) ?
C12 C13 C14 C15 1.5(3) ?
Ti1 C13 C14 C15 66.7(2) ?
C12 C13 C14 Ti1 -65.2(2) ?
Ti1 C13 C14 Ti1 0.0 ?
C31 Ti1 C14 C15 61.2(2) ?
Cl1 Ti1 C14 C15 -44.1(2) ?
C23 Ti1 C14 C15 -166.5(2) ?
C24 Ti1 C14 C15 162.0(2) ?
C13 Ti1 C14 C15 -114.7(2) ?
C12 Ti1 C14 C15 -77.3(2) ?
C22 Ti1 C14 C15 -166.6(2) ?
C25 Ti1 C14 C15 135.7(2) ?
C15 Ti1 C14 C15 0.0 ?
C21 Ti1 C14 C15 144.9(2) ?
C11 Ti1 C14 C15 -36.4(2) ?
C31 Ti1 C14 C13 175.9(2) ?
Cl1 Ti1 C14 C13 70.6(2) ?
C23 Ti1 C14 C13 -51.8(2) ?
C24 Ti1 C14 C13 -83.2(2) ?
C13 Ti1 C14 C13 0.0000(10) ?
C12 Ti1 C14 C13 37.4(2) ?
C22 Ti1 C14 C13 -51.9(2) ?
C25 Ti1 C14 C13 -109.6(2) ?
C15 Ti1 C14 C13 114.7(2) ?
C21 Ti1 C14 C13 -100.3(2) ?
C11 Ti1 C14 C13 78.3(2) ?
C12 C11 C15 C14 -1.8(3) ?
C16 C11 C15 C14 174.6(3) ?
Ti1 C11 C15 C14 -63.8(2) ?
C12 C11 C15 Ti1 62.0(2) ?
C16 C11 C15 Ti1 -121.6(3) ?
Ti1 C11 C15 Ti1 0.0 ?
C13 C14 C15 C11 0.2(3) ?
Ti1 C14 C15 C11 66.1(2) ?
C13 C14 C15 Ti1 -65.9(2) ?
Ti1 C14 C15 Ti1 0.0 ?
C31 Ti1 C15 C11 129.2(2) ?
Cl1 Ti1 C15 C11 33.1(2) ?
C23 Ti1 C15 C11 -98.3(2) ?
C24 Ti1 C15 C11 -136.2(2) ?
C14 Ti1 C15 C11 -116.3(2) ?
C13 Ti1 C15 C11 -78.2(2) ?
C12 Ti1 C15 C11 -36.9(2) ?
C22 Ti1 C15 C11 -76.9(4) ?
C25 Ti1 C15 C11 -174.3(2) ?
C21 Ti1 C15 C11 157.9(2) ?
C11 Ti1 C15 C11 0.0000(10) ?
C31 Ti1 C15 C14 -114.5(2) ?
Cl1 Ti1 C15 C14 149.41(15) ?
C23 Ti1 C15 C14 18.0(2) ?
C24 Ti1 C15 C14 -19.9(2) ?
C14 Ti1 C15 C14 0.0 ?
C13 Ti1 C15 C14 38.0(2) ?
C12 Ti1 C15 C14 79.4(2) ?
C22 Ti1 C15 C14 39.4(4) ?
C25 Ti1 C15 C14 -58.0(2) ?
C21 Ti1 C15 C14 -85.9(3) ?
C11 Ti1 C15 C14 116.3(2) ?
C31 Ti1 C21 C22 -175.5(2) ?
Cl1 Ti1 C21 C22 -74.7(2) ?
C23 Ti1 C21 C22 36.7(2) ?
C24 Ti1 C21 C22 78.7(2) ?
C14 Ti1 C21 C22 99.0(2) ?
C13 Ti1 C21 C22 49.1(2) ?
C12 Ti1 C21 C22 -1.5(3) ?
C22 Ti1 C21 C22 0.0000(10) ?
C25 Ti1 C21 C22 115.2(2) ?
C15 Ti1 C21 C22 156.9(2) ?
C11 Ti1 C21 C22 -76.7(4) ?
C31 Ti1 C21 C25 69.3(2) ?
Cl1 Ti1 C21 C25 170.1(2) ?
C23 Ti1 C21 C25 -78.4(2) ?
C24 Ti1 C21 C25 -36.5(2) ?
C14 Ti1 C21 C25 -16.2(2) ?
C13 Ti1 C21 C25 -66.1(2) ?
C12 Ti1 C21 C25 -116.6(2) ?
C22 Ti1 C21 C25 -115.2(2) ?
C25 Ti1 C21 C25 0.0 ?
C15 Ti1 C21 C25 41.7(3) ?
C11 Ti1 C21 C25 168.2(3) ?
C31 Ti1 C21 C26 -52.3(3) ?
Cl1 Ti1 C21 C26 48.5(3) ?
C23 Ti1 C21 C26 159.9(3) ?
C24 Ti1 C21 C26 -158.2(3) ?
C14 Ti1 C21 C26 -137.8(3) ?
C13 Ti1 C21 C26 172.3(2) ?
C12 Ti1 C21 C26 121.7(3) ?
C22 Ti1 C21 C26 123.2(3) ?
C25 Ti1 C21 C26 -121.6(3) ?
C15 Ti1 C21 C26 -79.9(4) ?
C11 Ti1 C21 C26 46.5(5) ?
C25 C21 C22 C23 1.1(3) ?
C26 C21 C22 C23 -179.2(3) ?
Ti1 C21 C22 C23 -62.8(2) ?
C25 C21 C22 Ti1 63.9(2) ?
C26 C21 C22 Ti1 -116.4(3) ?
Ti1 C21 C22 Ti1 0.0 ?
C31 Ti1 C22 C23 122.0(2) ?
Cl1 Ti1 C22 C23 -142.9(2) ?
C23 Ti1 C22 C23 0.0 ?
C24 Ti1 C22 C23 38.2(2) ?
C14 Ti1 C22 C23 0.2(2) ?
C13 Ti1 C22 C23 -27.8(2) ?
C12 Ti1 C22 C23 -64.0(2) ?
C25 Ti1 C22 C23 79.4(2) ?
C15 Ti1 C22 C23 -28.9(5) ?
C21 Ti1 C22 C23 116.9(3) ?
C11 Ti1 C22 C23 -86.4(2) ?
C31 Ti1 C22 C21 5.1(2) ?
Cl1 Ti1 C22 C21 100.2(2) ?
C23 Ti1 C22 C21 -116.9(3) ?
C24 Ti1 C22 C21 -78.7(2) ?
C14 Ti1 C22 C21 -116.6(2) ?
C13 Ti1 C22 C21 -144.6(2) ?
C12 Ti1 C22 C21 179.1(2) ?
C25 Ti1 C22 C21 -37.5(2) ?
C15 Ti1 C22 C21 -145.8(3) ?
C21 Ti1 C22 C21 0.0000(10) ?
C11 Ti1 C22 C21 156.8(2) ?
C21 C22 C23 C24 -0.6(3) ?
Ti1 C22 C23 C24 -65.7(2) ?
C21 C22 C23 Ti1 65.1(2) ?
Ti1 C22 C23 Ti1 0.0 ?
C31 Ti1 C23 C22 -81.7(2) ?
Cl1 Ti1 C23 C22 37.5(2) ?
C24 Ti1 C23 C22 -114.9(2) ?
C14 Ti1 C23 C22 -179.8(2) ?
C13 Ti1 C23 C22 152.9(2) ?
C12 Ti1 C23 C22 122.8(2) ?
C22 Ti1 C23 C22 0.0 ?
C25 Ti1 C23 C22 -77.1(2) ?
C15 Ti1 C23 C22 170.0(2) ?
C21 Ti1 C23 C22 -36.3(2) ?
C11 Ti1 C23 C22 126.1(2) ?
C31 Ti1 C23 C24 33.1(2) ?
Cl1 Ti1 C23 C24 152.42(15) ?
C24 Ti1 C23 C24 0.0 ?
C14 Ti1 C23 C24 -64.9(2) ?
C13 Ti1 C23 C24 -92.2(2) ?
C12 Ti1 C23 C24 -122.3(2) ?
C22 Ti1 C23 C24 114.9(2) ?
C25 Ti1 C23 C24 37.8(2) ?
C15 Ti1 C23 C24 -75.1(2) ?
C21 Ti1 C23 C24 78.6(2) ?
C11 Ti1 C23 C24 -119.0(2) ?
C22 C23 C24 C25 -0.1(3) ?
Ti1 C23 C24 C25 -67.4(2) ?
C22 C23 C24 Ti1 67.3(2) ?
Ti1 C23 C24 Ti1 0.0 ?
C31 Ti1 C24 C25 -41.3(2) ?
Cl1 Ti1 C24 C25 75.2(2) ?
C23 Ti1 C24 C25 114.1(2) ?
C14 Ti1 C24 C25 -130.3(2) ?
C13 Ti1 C24 C25 -165.2(2) ?
C12 Ti1 C24 C25 178.9(2) ?
C22 Ti1 C24 C25 76.7(2) ?
C25 Ti1 C24 C25 0.0 ?
C15 Ti1 C24 C25 -119.2(2) ?
C21 Ti1 C24 C25 36.2(2) ?
C11 Ti1 C24 C25 -152.8(2) ?
C31 Ti1 C24 C23 -155.4(2) ?
Cl1 Ti1 C24 C23 -38.9(2) ?
C23 Ti1 C24 C23 0.0 ?
C14 Ti1 C24 C23 115.6(2) ?
C13 Ti1 C24 C23 80.7(2) ?
C12 Ti1 C24 C23 64.8(2) ?
C22 Ti1 C24 C23 -37.4(2) ?
C25 Ti1 C24 C23 -114.1(2) ?
C15 Ti1 C24 C23 126.8(2) ?
C21 Ti1 C24 C23 -77.9(2) ?
C11 Ti1 C24 C23 93.1(2) ?
C23 C24 C25 C21 0.8(3) ?
Ti1 C24 C25 C21 -64.9(2) ?
C23 C24 C25 Ti1 65.7(2) ?
Ti1 C24 C25 Ti1 0.0 ?
C22 C21 C25 C24 -1.1(3) ?
C26 C21 C25 C24 179.1(3) ?
Ti1 C21 C25 C24 62.8(2) ?
C22 C21 C25 Ti1 -63.9(2) ?
C26 C21 C25 Ti1 116.3(3) ?
Ti1 C21 C25 Ti1 0.0 ?
C31 Ti1 C25 C24 137.8(2) ?
Cl1 Ti1 C25 C24 -128.41(15) ?
C23 Ti1 C25 C24 -38.6(2) ?
C24 Ti1 C25 C24 0.0 ?
C14 Ti1 C25 C24 51.7(2) ?
C13 Ti1 C25 C24 15.9(2) ?
C12 Ti1 C25 C24 -1.9(3) ?
C22 Ti1 C25 C24 -79.9(2) ?
C15 Ti1 C25 C24 81.5(2) ?
C21 Ti1 C25 C24 -117.2(2) ?
C11 Ti1 C25 C24 72.0(3) ?
C31 Ti1 C25 C21 -105.0(2) ?
Cl1 Ti1 C25 C21 -11.2(2) ?
C23 Ti1 C25 C21 78.6(2) ?
C24 Ti1 C25 C21 117.2(2) ?
C14 Ti1 C25 C21 168.9(2) ?
C13 Ti1 C25 C21 133.1(2) ?
C12 Ti1 C25 C21 115.3(2) ?
C22 Ti1 C25 C21 37.3(2) ?
C15 Ti1 C25 C21 -161.3(2) ?
C21 Ti1 C25 C21 0.0 ?
C11 Ti1 C25 C21 -170.8(3) ?
Cl1 Ti1 C31 C36 179.9(2) y
C23 Ti1 C31 C36 -59.0(2) ?
C24 Ti1 C31 C36 -40.4(2) ?
C14 Ti1 C31 C36 42.8(2) ?
C13 Ti1 C31 C36 45.6(2) ?
C12 Ti1 C31 C36 88.7(2) ?
C22 Ti1 C31 C36 -98.6(2) ?
C25 Ti1 C31 C36 -63.0(2) ?
C15 Ti1 C31 C36 73.7(2) ?
C21 Ti1 C31 C36 -95.7(2) ?
C11 Ti1 C31 C36 99.2(2) ?
Cl1 Ti1 C31 C32 0.4(2) y
C23 Ti1 C31 C32 121.5(2) ?
C24 Ti1 C31 C32 140.1(2) ?
C14 Ti1 C31 C32 -136.7(2) ?
C13 Ti1 C31 C32 -133.9(2) ?
C12 Ti1 C31 C32 -90.8(2) ?
C22 Ti1 C31 C32 81.9(2) ?
C25 Ti1 C31 C32 117.5(2) ?
C15 Ti1 C31 C32 -105.8(2) ?
C21 Ti1 C31 C32 84.8(2) ?
C11 Ti1 C31 C32 -80.3(2) ?
C36 C31 C32 F1 -179.2(2) ?
Ti1 C31 C32 F1 0.4(3) y
C36 C31 C32 C33 0.5(4) ?
Ti1 C31 C32 C33 -179.9(2) ?
F1 C32 C33 F2 0.0(3) ?
C31 C32 C33 F2 -179.7(2) ?
F1 C32 C33 C34 179.0(2) ?
C31 C32 C33 C34 -0.7(4) ?
F2 C33 C34 F3 0.0(4) ?
C32 C33 C34 F3 -178.9(2) ?
F2 C33 C34 C35 179.4(2) ?
C32 C33 C34 C35 0.4(4) ?
F3 C34 C35 F4 -1.3(4) ?
C33 C34 C35 F4 179.4(2) ?
F3 C34 C35 C36 179.4(2) ?
C33 C34 C35 C36 0.0(4) ?
F4 C35 C36 F5 -0.7(3) ?
C34 C35 C36 F5 178.6(2) ?
F4 C35 C36 C31 -179.5(2) ?
C34 C35 C36 C31 -0.2(4) ?
C32 C31 C36 F5 -178.8(2) ?
Ti1 C31 C36 F5 1.6(3) y
C32 C31 C36 C35 -0.1(4) ?
Ti1 C31 C36 C35 -179.7(2) ?
